data_7153776
loop_
_publ_author_name
'Biet, Thomas'
'Avarvari, Narcis'

_publ_section_title
;
 Tetrathiafulvalene mono- and bis-1,2,3-triazole precursors by click
 chemistry: structural diversity and reactivity.
;
_journal_issue 20
_journal_name_full 'Organic &amp; biomolecular chemistry'
_journal_page_first 3167
_journal_page_last 3174
_journal_paper_doi 10.1039/c4ob00148f
_journal_volume 12
_journal_year 2014
_chemical_formula_moiety 'C26 H22 N6 S4'
_chemical_formula_sum 'C26 H22 N6 S4'
_chemical_formula_weight 546.74
_chemical_name_systematic
;
 ?
;
_space_group_IT_number 19
_symmetry_cell_setting orthorhombic
_symmetry_space_group_name_Hall 'P 2ac 2ab'
_symmetry_space_group_name_H-M 'P 21 21 21'
_atom_sites_solution_hydrogens geom
_atom_sites_solution_primary direct
_atom_sites_solution_secondary difmap
_audit_creation_method SHELXL-97
_cell_angle_alpha 90.00
_cell_angle_beta 90.00
_cell_angle_gamma 90.00
_cell_formula_units_Z 4
_cell_length_a 6.7025(5)
_cell_length_b 19.621(2)
_cell_length_c 20.267(3)
_cell_measurement_reflns_used 4058
_cell_measurement_temperature 293(2)
_cell_measurement_theta_max 24.03
_cell_measurement_theta_min 3.71
_cell_volume 2665.3(5)
_computing_cell_refinement 'Dirax/1sq (Duisenberg & Schreurs, 1989-2000)'
_computing_data_collection KappaCCD
_computing_data_reduction 'Denzo and Scalepak'
_computing_structure_refinement 'SHELXL-97 (Sheldrick, 1997)'
_computing_structure_solution 'SHELXL-97 (Sheldrick, 1990)'
_diffrn_ambient_temperature 293(2)
_diffrn_measured_fraction_theta_full 0.981
_diffrn_measured_fraction_theta_max 0.981
_diffrn_measurement_device_type area_detector
_diffrn_measurement_method CCD
_diffrn_radiation_monochromator graphite
_diffrn_radiation_source 'fine-focus sealed tube'
_diffrn_radiation_type MoK\a
_diffrn_radiation_wavelength 0.71073
_diffrn_reflns_av_R_equivalents 0.0535
_diffrn_reflns_av_sigmaI/netI 0.0615
_diffrn_reflns_limit_h_max 7
_diffrn_reflns_limit_h_min -7
_diffrn_reflns_limit_k_max 21
_diffrn_reflns_limit_k_min -22
_diffrn_reflns_limit_l_max 20
_diffrn_reflns_limit_l_min -23
_diffrn_reflns_number 13973
_diffrn_reflns_theta_full 24.03
_diffrn_reflns_theta_max 24.03
_diffrn_reflns_theta_min 3.71
_exptl_absorpt_coefficient_mu 0.384
_exptl_absorpt_correction_T_max 0.7450
_exptl_absorpt_correction_T_min 0.6327
_exptl_absorpt_correction_type multi-scan
_exptl_absorpt_process_details sadabs
_exptl_crystal_colour plate
_exptl_crystal_density_diffrn 1.363
_exptl_crystal_density_meas ?
_exptl_crystal_density_method 'not measured'
_exptl_crystal_description orange
_exptl_crystal_F_000 1136
_exptl_crystal_size_max 0.6
_exptl_crystal_size_mid 0.3
_exptl_crystal_size_min 0.08
_refine_diff_density_max 0.196
_refine_diff_density_min -0.172
_refine_diff_density_rms 0.047
_refine_ls_abs_structure_details 'Flack H D (1983), Acta Cryst. A39, 876-881'
_refine_ls_abs_structure_Flack 0.02(11)
_refine_ls_extinction_method none
_refine_ls_goodness_of_fit_ref 1.125
_refine_ls_hydrogen_treatment constr
_refine_ls_matrix_type full
_refine_ls_number_parameters 325
_refine_ls_number_reflns 4058
_refine_ls_number_restraints 0
_refine_ls_restrained_S_all 1.125
_refine_ls_R_factor_all 0.0876
_refine_ls_R_factor_gt 0.0482
_refine_ls_shift/su_max 0.000
_refine_ls_shift/su_mean 0.000
_refine_ls_structure_factor_coef Fsqd
_refine_ls_weighting_details 'calc w=1/[\s^2^(Fo^2^)+(0.0195P)^2^+1.3413P] where P=(Fo^2^+2Fc^2^)/3'
_refine_ls_weighting_scheme calc
_refine_ls_wR_factor_gt 0.0789
_refine_ls_wR_factor_ref 0.0923
_reflns_number_gt 2912
_reflns_number_total 4058
_reflns_threshold_expression >2sigma(I)
_cod_data_source_file c4ob00148f2.cif
_cod_data_source_block 8
_cod_depositor_comments
;Adding full bibliography for 7153774--7153777.cif.

The following automatic conversions were performed:

'_exptl_crystal_density_meas' value 'not measured' was changed to '?'
- the value is perceived as not measured.

Automatic conversion script
Id: cif_fix_values 3008 2015-01-20 13:52:24Z robertas 
;
_cod_original_cell_volume 2665.3(6)
_cod_original_sg_symbol_H-M P212121
_cod_database_code 7153776

loop_
_symmetry_equiv_pos_as_xyz
'x, y, z'
'-x+1/2, -y, z+1/2'
'x+1/2, -y+1/2, -z'
'-x, y+1/2, -z+1/2'

loop_
_atom_site_label
_atom_site_type_symbol
_atom_site_fract_x
_atom_site_fract_y
_atom_site_fract_z
_atom_site_U_iso_or_equiv
_atom_site_adp_type
_atom_site_occupancy
_atom_site_symmetry_multiplicity
_atom_site_calc_flag
_atom_site_refinement_flags
S1 S -0.3361(2) 0.20518(6) 0.65313(7) 0.0626(4) Uani 1 1 d .
S2 S -0.4054(2) 0.34635(6) 0.60975(7) 0.0676(4) Uani 1 1 d .
S3 S 0.03890(17) 0.25106(5) 0.73896(6) 0.0530(3) Uani 1 1 d .
S4 S -0.00930(19) 0.39389(5) 0.69470(6) 0.0578(3) Uani 1 1 d .
N1 N 0.2644(5) 0.28612(17) 0.89445(17) 0.0441(9) Uani 1 1 d .
N2 N 0.4147(6) 0.2624(2) 0.9314(2) 0.0634(11) Uani 1 1 d .
N3 N 0.5639(6) 0.2491(2) 0.8924(2) 0.0703(12) Uani 1 1 d .
N4 N 0.2208(5) 0.49799(17) 0.80000(19) 0.0479(9) Uani 1 1 d .
N5 N 0.3719(7) 0.53499(19) 0.8252(2) 0.0654(12) Uani 1 1 d .
N6 N 0.5318(6) 0.4969(2) 0.8242(2) 0.0719(13) Uani 1 1 d .
C1 C -0.5522(7) 0.2209(2) 0.6064(2) 0.0577(13) Uani 1 1 d .
C2 C -0.5821(7) 0.2844(3) 0.5868(2) 0.0586(13) Uani 1 1 d .
C3 C -0.2595(7) 0.2907(2) 0.6568(2) 0.0497(11) Uani 1 1 d .
C4 C -0.1011(6) 0.3099(2) 0.6921(2) 0.0468(11) Uani 1 1 d .
C5 C 0.1830(6) 0.3132(2) 0.7782(2) 0.0404(11) Uani 1 1 d .
C6 C 0.1628(6) 0.3784(2) 0.7586(2) 0.0405(10) Uani 1 1 d .
C7 C 0.3166(6) 0.2887(2) 0.8305(2) 0.0390(10) Uani 1 1 d .
C8 C 0.5073(7) 0.2640(2) 0.8303(3) 0.0578(12) Uani 1 1 d .
H8 H 0.5861 0.2583 0.7929 0.069 Uiso 1 1 calc R
C9 C 0.2850(6) 0.4344(2) 0.7837(2) 0.0435(11) Uani 1 1 d .
C10 C 0.4838(7) 0.4356(2) 0.7997(2) 0.0604(13) Uani 1 1 d .
H10 H 0.5719 0.3994 0.7943 0.073 Uiso 1 1 calc R
C11 C -0.6795(8) 0.1594(3) 0.5914(3) 0.0876(18) Uani 1 1 d .
H11A H -0.6241 0.1201 0.6128 0.131 Uiso 1 1 calc R
H11B H -0.6827 0.1520 0.5446 0.131 Uiso 1 1 calc R
H11C H -0.8126 0.1670 0.6073 0.131 Uiso 1 1 calc R
C12 C -0.7522(7) 0.3096(3) 0.5439(3) 0.0811(17) Uani 1 1 d .
H12A H -0.7381 0.3577 0.5366 0.122 Uiso 1 1 calc R
H12B H -0.8769 0.3007 0.5656 0.122 Uiso 1 1 calc R
H12C H -0.7494 0.2862 0.5023 0.122 Uiso 1 1 calc R
C13 C 0.0737(7) 0.3038(2) 0.9253(2) 0.0556(12) Uani 1 1 d .
H13A H 0.0593 0.2778 0.9658 0.067 Uiso 1 1 calc R
H13B H -0.0338 0.2907 0.8960 0.067 Uiso 1 1 calc R
C14 C 0.0538(7) 0.3785(2) 0.9411(2) 0.0488(12) Uani 1 1 d .
C15 C 0.2132(8) 0.4191(3) 0.9569(3) 0.0744(16) Uani 1 1 d .
H15 H 0.3414 0.4011 0.9556 0.089 Uiso 1 1 calc R
C16 C 0.1860(10) 0.4864(3) 0.9748(3) 0.0880(19) Uani 1 1 d .
H16 H 0.2956 0.5132 0.9856 0.106 Uiso 1 1 calc R
C17 C 0.0000(12) 0.5134(3) 0.9767(3) 0.0845(17) Uani 1 1 d .
H17 H -0.0192 0.5584 0.9899 0.101 Uiso 1 1 calc R
C18 C -0.1581(10) 0.4741(4) 0.9592(3) 0.095(2) Uani 1 1 d .
H18 H -0.2854 0.4929 0.9593 0.114 Uiso 1 1 calc R
C19 C -0.1343(8) 0.4071(3) 0.9414(3) 0.0762(16) Uani 1 1 d .
H19 H -0.2446 0.3811 0.9295 0.091 Uiso 1 1 calc R
C20 C 0.0287(7) 0.5307(2) 0.7923(2) 0.0572(13) Uani 1 1 d .
H20A H 0.0152 0.5661 0.8254 0.069 Uiso 1 1 calc R
H20B H -0.0757 0.4974 0.7999 0.069 Uiso 1 1 calc R
C21 C 0.0001(8) 0.56198(19) 0.7248(2) 0.0527(12) Uani 1 1 d .
C22 C 0.1580(8) 0.5832(3) 0.6863(3) 0.0710(15) Uani 1 1 d .
H22 H 0.2878 0.5775 0.7015 0.085 Uiso 1 1 calc R
C23 C 0.1254(11) 0.6127(3) 0.6260(3) 0.092(2) Uani 1 1 d .
H23 H 0.2333 0.6274 0.6009 0.111 Uiso 1 1 calc R
C24 C -0.0630(12) 0.6207(3) 0.6027(3) 0.0864(18) Uani 1 1 d .
H24 H -0.0837 0.6400 0.5613 0.104 Uiso 1 1 calc R
C25 C -0.2199(10) 0.6008(3) 0.6393(4) 0.099(2) Uani 1 1 d .
H25 H -0.3490 0.6066 0.6234 0.119 Uiso 1 1 calc R
C26 C -0.1891(9) 0.5716(3) 0.7009(3) 0.0843(18) Uani 1 1 d .
H26 H -0.2981 0.5583 0.7263 0.101 Uiso 1 1 calc R

loop_
_atom_site_aniso_label
_atom_site_aniso_U_11
_atom_site_aniso_U_22
_atom_site_aniso_U_33
_atom_site_aniso_U_23
_atom_site_aniso_U_13
_atom_site_aniso_U_12
S1 0.0795(9) 0.0515(7) 0.0567(9) 0.0015(7) -0.0192(7) -0.0150(7)
S2 0.0790(10) 0.0602(7) 0.0637(9) 0.0145(7) -0.0305(7) -0.0126(7)
S3 0.0616(7) 0.0429(6) 0.0545(8) 0.0032(6) -0.0154(6) -0.0037(6)
S4 0.0682(8) 0.0473(6) 0.0578(8) 0.0132(6) -0.0245(7) -0.0095(6)
N1 0.048(2) 0.050(2) 0.034(2) 0.0023(18) -0.0016(19) 0.0115(18)
N2 0.066(3) 0.070(3) 0.054(3) 0.006(2) -0.021(2) 0.018(2)
N3 0.051(3) 0.075(3) 0.085(4) -0.002(3) -0.016(3) 0.022(2)
N4 0.047(2) 0.043(2) 0.054(3) 0.0018(19) -0.0051(19) -0.007(2)
N5 0.068(3) 0.053(2) 0.074(3) 0.000(2) -0.017(2) -0.015(2)
N6 0.055(3) 0.067(3) 0.093(4) 0.011(2) -0.017(2) -0.020(3)
C1 0.065(3) 0.062(3) 0.046(3) -0.003(2) -0.004(3) -0.016(3)
C2 0.050(3) 0.084(3) 0.042(3) -0.006(3) -0.007(2) -0.011(3)
C3 0.060(3) 0.050(3) 0.039(3) 0.003(2) -0.016(2) -0.006(2)
C4 0.053(3) 0.046(2) 0.040(3) 0.005(2) -0.007(2) -0.009(2)
C5 0.042(3) 0.044(3) 0.035(3) -0.002(2) 0.001(2) -0.001(2)
C6 0.038(2) 0.046(2) 0.038(3) 0.000(2) -0.003(2) -0.002(2)
C7 0.036(2) 0.042(2) 0.038(3) -0.002(2) 0.002(2) 0.003(2)
C8 0.043(3) 0.069(3) 0.061(4) -0.006(2) 0.003(3) 0.012(3)
C9 0.036(3) 0.047(3) 0.047(3) 0.007(2) -0.001(2) -0.005(2)
C10 0.048(3) 0.053(3) 0.080(4) 0.015(3) -0.009(3) -0.006(3)
C11 0.080(4) 0.092(4) 0.091(5) -0.007(4) -0.020(3) -0.033(4)
C12 0.067(4) 0.106(4) 0.070(4) 0.011(3) -0.023(3) -0.014(3)
C13 0.060(3) 0.064(3) 0.043(3) 0.012(2) 0.009(2) 0.001(3)
C14 0.053(3) 0.061(3) 0.032(3) 0.004(2) 0.006(2) 0.010(3)
C15 0.054(3) 0.076(4) 0.093(5) -0.020(3) 0.001(3) 0.006(3)
C16 0.078(4) 0.074(4) 0.112(5) -0.030(4) -0.013(4) 0.000(3)
C17 0.108(5) 0.070(3) 0.075(4) -0.018(3) -0.001(4) 0.021(4)
C18 0.074(4) 0.104(5) 0.108(6) -0.017(4) -0.007(4) 0.038(4)
C19 0.060(4) 0.078(4) 0.091(4) -0.017(3) -0.001(3) 0.005(3)
C20 0.060(3) 0.050(3) 0.062(3) 0.001(2) 0.000(3) 0.003(3)
C21 0.062(3) 0.037(2) 0.058(3) 0.000(2) 0.003(3) -0.002(3)
C22 0.073(4) 0.083(4) 0.058(4) 0.013(3) -0.009(3) -0.021(3)
C23 0.105(5) 0.100(5) 0.072(5) 0.011(4) -0.007(4) -0.040(4)
C24 0.126(6) 0.063(3) 0.070(4) 0.011(3) -0.016(5) 0.002(4)
C25 0.081(4) 0.110(5) 0.107(6) 0.039(5) -0.003(4) 0.031(4)
C26 0.070(4) 0.092(4) 0.091(5) 0.033(4) 0.009(4) 0.016(3)

loop_
_atom_type_symbol
_atom_type_description
_atom_type_scat_dispersion_real
_atom_type_scat_dispersion_imag
_atom_type_scat_source
C C 0.0033 0.0016 'International Tables Vol C Tables 4.2.6.8 and 6.1.1.4'
H H 0.0000 0.0000 'International Tables Vol C Tables 4.2.6.8 and 6.1.1.4'
N N 0.0061 0.0033 'International Tables Vol C Tables 4.2.6.8 and 6.1.1.4'
S S 0.1246 0.1234 'International Tables Vol C Tables 4.2.6.8 and 6.1.1.4'

loop_
_geom_angle_atom_site_label_1
_geom_angle_atom_site_label_2
_geom_angle_atom_site_label_3
_geom_angle
C3 S1 C1 95.5(2)
C3 S2 C2 95.1(2)
C5 S3 C4 94.8(2)
C4 S4 C6 95.1(2)
N2 N1 C7 110.9(3)
N2 N1 C13 120.0(4)
C7 N1 C13 129.1(4)
N3 N2 N1 107.9(4)
N2 N3 C8 108.0(4)
N5 N4 C9 110.4(3)
N5 N4 C20 118.1(3)
C9 N4 C20 131.5(4)
N6 N5 N4 107.6(3)
N5 N6 C10 108.8(4)
C2 C1 C11 127.4(5)
C2 C1 S1 116.9(4)
C11 C1 S1 115.7(4)
C1 C2 C12 126.4(5)
C1 C2 S2 118.0(4)
C12 C2 S2 115.7(4)
C4 C3 S2 124.1(3)
C4 C3 S1 121.7(3)
S2 C3 S1 114.2(2)
C3 C4 S4 123.9(3)
C3 C4 S3 121.8(3)
S4 C4 S3 114.3(2)
C6 C5 C7 125.8(4)
C6 C5 S3 118.2(3)
C7 C5 S3 116.0(3)
C5 C6 C9 123.8(4)
C5 C6 S4 116.5(3)
C9 C6 S4 119.5(3)
N1 C7 C8 103.5(4)
N1 C7 C5 123.3(4)
C8 C7 C5 133.1(4)
N3 C8 C7 109.6(4)
N4 C9 C10 103.5(4)
N4 C9 C6 126.6(4)
C10 C9 C6 129.7(4)
N6 C10 C9 109.7(4)
N1 C13 C14 113.5(4)
C15 C14 C19 118.4(4)
C15 C14 C13 123.1(4)
C19 C14 C13 118.5(4)
C14 C15 C16 120.9(5)
C17 C16 C15 120.2(5)
C16 C17 C18 119.2(5)
C17 C18 C19 121.5(6)
C18 C19 C14 119.8(5)
N4 C20 C21 113.0(4)
C26 C21 C22 118.0(5)
C26 C21 C20 119.5(5)
C22 C21 C20 122.5(5)
C23 C22 C21 120.7(6)
C24 C23 C22 120.5(6)
C25 C24 C23 120.1(6)
C24 C25 C26 120.0(6)
C21 C26 C25 120.7(6)

loop_
_geom_bond_atom_site_label_1
_geom_bond_atom_site_label_2
_geom_bond_distance
S1 C3 1.756(4)
S1 C1 1.758(5)
S2 C3 1.749(4)
S2 C2 1.760(5)
S3 C5 1.747(4)
S3 C4 1.764(4)
S4 C4 1.760(4)
S4 C6 1.761(4)
N1 N2 1.339(5)
N1 C7 1.343(5)
N1 C13 1.465(5)
N2 N3 1.301(5)
N3 C8 1.348(6)
N4 N5 1.346(5)
N4 C9 1.360(5)
N4 C20 1.447(5)
N5 N6 1.307(5)
N6 C10 1.340(5)
C1 C2 1.322(6)
C1 C11 1.509(6)
C2 C12 1.517(6)
C3 C4 1.334(5)
C5 C6 1.347(5)
C5 C7 1.468(5)
C6 C9 1.461(5)
C7 C8 1.367(6)
C9 C10 1.372(6)
C13 C14 1.506(6)
C14 C15 1.370(6)
C14 C19 1.380(6)
C15 C16 1.381(7)
C16 C17 1.355(8)
C17 C18 1.359(8)
C18 C19 1.372(7)
C20 C21 1.512(6)
C21 C26 1.370(7)
C21 C22 1.378(7)
C22 C23 1.370(7)
C23 C24 1.358(8)
C24 C25 1.346(8)
C25 C26 1.390(8)
